data_4335558
loop_
_publ_author_name
'Olga Iasco'
'Ghenadie Novitchi'
'Erwann Jeanneau'
'Dominique Luneau'

_publ_section_title
;
 Lanthanide Triangles Sandwiched by Tetranuclear Copper Complexes Afford a
 Family of Hendecanuclear Heterometallic Complexes [LnIII3CuII8] (Ln =
 La-Lu): Synthesis and Magnetostructural Studies
;
_journal_name_full 'Inorganic Chemistry'
_journal_page_first 8723
_journal_page_last 8731
_journal_paper_doi 10.1021/ic4009015
_journal_volume 52
_journal_year 2013
_chemical_absolute_configuration ad
_chemical_formula_moiety 'C54 H70 Cl6 Cu8 N6 Nd3 O28, 3(Cl)'
_chemical_formula_sum 'C54 H70 Cl9 Cu8 N6 Nd3 O28'
_chemical_formula_weight 2511.33
_space_group_IT_number 155
_symmetry_cell_setting trigonal
_symmetry_space_group_name_Hall 'R 3 2"'
_symmetry_space_group_name_H-M 'R 3 2 :H'
_atom_sites_solution_hydrogens difmap
_atom_sites_solution_primary direct
_cell_angle_alpha 90
_cell_angle_beta 90
_cell_angle_gamma 120
_cell_formula_units_Z 3
_cell_length_a 22.135(3)
_cell_length_b 22.135(3)
_cell_length_c 21.038(3)
_cell_measurement_reflns_used 2432
_cell_measurement_temperature 100
_cell_measurement_theta_max 29.2175
_cell_measurement_theta_min 3.4075
_cell_volume 8927(2)
_computing_cell_refinement 'CrysAlis, (Oxford Diffraction, 2002)'
_computing_data_collection 'Gemini, (Oxford Diffraction, 2006)'
_computing_data_reduction 'CrysAlis, (Oxford Diffraction, 2002)'
_computing_molecular_graphics 'CAMERON (Watkin et al., 1996)'
_computing_publication_material 'CRYSTALS (Betteridge et al., 2003)'
_computing_structure_refinement 'CRYSTALS (Betteridge et al., 2003)'
_computing_structure_solution 'SIR97 (Altomare et al., 1999)'
_diffrn_ambient_temperature 100
_diffrn_detector_area_resol_mean 10.4685
_diffrn_measured_fraction_theta_full 0.969
_diffrn_measured_fraction_theta_max 0.889
_diffrn_measurement_device_type 'Xcalibur, Atlas, Gemini ultra'
_diffrn_measurement_method \w
_diffrn_radiation_monochromator graphite
_diffrn_radiation_source 'Enhance (Mo) x-ray Source'
_diffrn_radiation_type 'Mo K\a'
_diffrn_radiation_wavelength 0.7107
_diffrn_reflns_av_R_equivalents 0.000
_diffrn_reflns_limit_h_max 14
_diffrn_reflns_limit_h_min -29
_diffrn_reflns_limit_k_max 28
_diffrn_reflns_limit_k_min 0
_diffrn_reflns_limit_l_max 28
_diffrn_reflns_limit_l_min 0
_diffrn_reflns_number 7413
_diffrn_reflns_theta_full 25.181
_diffrn_reflns_theta_max 29.280
_diffrn_reflns_theta_min 3.414
_diffrn_standards_number 0
_exptl_absorpt_coefficient_mu 2.935
_exptl_absorpt_correction_T_max 0.707
_exptl_absorpt_correction_T_min 0.578
_exptl_absorpt_correction_type analytical
_exptl_absorpt_process_details
;
CrysAlisPro, Agilent Technologies,
Version 1.171.35.19 (release 27-10-2011 CrysAlis171 .NET)
(compiled Oct 27 2011,15:02:11)
Analytical numeric absorption correction using a multifaceted crystal
            model based on expressions derived by R.C. Clark & J.S. Reid.
(Clark, R. C. & Reid, J. S. (1995). Acta Cryst. A51, 887-897)
;
_exptl_crystal_colour 'dark green'
_exptl_crystal_density_diffrn 1.401
_exptl_crystal_description plate
_exptl_crystal_F_000 3674.988
_exptl_crystal_size_max 0.245
_exptl_crystal_size_mid 0.234
_exptl_crystal_size_min 0.158
_platon_squeeze_details
;
;
_refine_diff_density_max 1.00
_refine_diff_density_min -1.05
_refine_ls_abs_structure_details 'Flack (1983), 114 Friedel-pairs'
_refine_ls_abs_structure_Flack 0.50(4)
_refine_ls_extinction_method none
_refine_ls_goodness_of_fit_ref 0.8845
_refine_ls_hydrogen_treatment constr
_refine_ls_matrix_type full
_refine_ls_number_parameters 167
_refine_ls_number_reflns 4552
_refine_ls_number_restraints 2
_refine_ls_R_factor_all 0.0882
_refine_ls_R_factor_gt 0.0507
_refine_ls_shift/su_max 0.0018660
_refine_ls_shift/su_mean 0.0000474
_refine_ls_structure_factor_coef Fsqd
_refine_ls_weighting_details
;
 Method, part 1, Chebychev polynomial, (Watkin, 1994, Prince, 1982) 
 [weight] = 1.0/[A~0~*T~0~(x)+A~1~*T~1~(x) ... +A~n-1~]*T~n-1~(x)] 
 where A~i~ are the Chebychev coefficients listed below and x= Fcalc/Fmax 
 Method = Robust Weighting (Prince, 1982) 
 W = [weight] * [1-(deltaF/6*sigmaF)^2^]^2^ 
 A~i~ are: 
 0.176E+05 0.282E+05 0.140E+05 0.476E+04 
;
_refine_ls_weighting_scheme calc
_refine_ls_wR_factor_all 0.0995
_refine_ls_wR_factor_gt 0.0803
_refine_ls_wR_factor_ref 0.0995
_reflns_limit_h_max 14
_reflns_limit_h_min -29
_reflns_limit_k_max 28
_reflns_limit_k_min 0
_reflns_limit_l_max 28
_reflns_limit_l_min 0
_reflns_number_gt 2946
_reflns_number_total 4552
_reflns_threshold_expression I>2.0\s(I)
_oxford_diffrn_Wilson_B_factor 3.70
_oxford_diffrn_Wilson_scale 15.16
_oxford_refine_ls_r_factor_ref 0.0882
_oxford_refine_ls_scale 3.66(3)
_oxford_reflns_number_all 4552
_oxford_reflns_threshold_expression_ref I>-10.0\s(I)
_cod_data_source_file ic4009015_si_001_03.cif
_cod_data_source_block '[Nd3Cu]-4'
_cod_original_sg_symbol_H-M 'R 3 2 '
_cod_database_code 4335558

loop_
_symmetry_equiv_pos_as_xyz
x,y,z
x+1/3,y+2/3,z+2/3
x+2/3,y+1/3,z+1/3
-y,x-y,z
-y+1/3,x-y+2/3,z+2/3
-y+2/3,x-y+1/3,z+1/3
-x+y,-x,z
-x+y+1/3,-x+2/3,z+2/3
-x+y+2/3,-x+1/3,z+1/3
y,x,-z
y+1/3,x+2/3,-z+2/3
y+2/3,x+1/3,-z+1/3
x-y,-y,-z
x-y+1/3,-y+2/3,-z+2/3
x-y+2/3,-y+1/3,-z+1/3
-x,-x+y,-z
-x+1/3,-x+y+2/3,-z+2/3
-x+2/3,-x+y+1/3,-z+1/3

loop_
_atom_site_label
_atom_site_type_symbol
_atom_site_fract_x
_atom_site_fract_y
_atom_site_fract_z
_atom_site_U_iso_or_equiv
_atom_site_occupancy
_atom_site_adp_type
_atom_site_refinement_flags_posn
_atom_site_refinement_flags_adp
C1 C 0.8762(8) 0.2065(9) 0.7516(6) 0.0979 1.0000 Uani . .
C2 C 0.8003(9) 0.1554(8) 0.7527(5) 0.0834 1.0000 Uani . .
C3 C 0.7728(11) 0.0796(10) 0.7461(5) 0.1188 1.0000 Uani . .
C4 C 0.7069(12) 0.0291(8) 0.7476(7) 0.1201 1.0000 Uani . .
C5 C 0.6907(11) -0.0437(7) 0.7422(6) 0.1513 1.0000 Uani . .
C6 C 0.6651(8) 0.0544(6) 0.7521(5) 0.0831 1.0000 Uani . .
C7 C 0.6808(7) 0.1225(6) 0.7559(4) 0.0661 1.0000 Uani . .
C8 C 0.7511(7) 0.1745(6) 0.7592(4) 0.0656 1.0000 Uani . .
C9 C 0.6266(6) 0.1373(5) 0.7600(4) 0.0567 1.0000 Uani . .
N1 N 0.6299(4) 0.1979(4) 0.7588(3) 0.0423 1.0000 Uani . .
Cl1 Cl 0.54377(13) 0.27802(19) 0.62228(10) 0.0821 1.0000 Uani . .
Cl2 Cl 0.3333 -0.0566(4) 0.6667 0.2517 1.0000 Uani S T
O1 O 0.8976(5) 0.2453(5) 0.8093(4) 0.1099 1.0000 Uani . .
O2 O 0.7726(4) 0.2433(4) 0.7683(3) 0.0551 1.0000 Uani . .
O3 O 0.5684(3) 0.1996(3) 0.7647(3) 0.0498 1.0000 Uani . .
O4 O 0.4479(5) 0.0730(4) 0.7316(3) 0.1061 1.0000 Uani . .
O5 O 0.6667 0.3333 0.7204(4) 0.0375 1.0000 Uani S T
O6 O 0.666667(10) 0.333333(10) 0.5325(5) 0.1043 1.0000 Uani S T
Cu1 Cu 0.56947(4) 0.28448(6) 0.74440(4) 0.0404 1.0000 Uani . .
Cu2 Cu 0.6667 0.3333 0.62645(7) 0.0520 1.0000 Uani S T
Nd1 Nd 0.46833(3) 0.13500(3) 0.8333 0.0643 1.0000 Uani S T
H61 H 0.6183 0.0196 0.7505 0.0739 1.0000 Uiso R .
H52 H 0.7069 -0.0497 0.7015 0.1639 1.0000 Uiso R .
H53 H 0.7120 -0.0564 0.7755 0.1640 1.0000 Uiso R .
H51 H 0.6411 -0.0727 0.7446 0.1640 1.0000 Uiso R .
H31 H 0.8073 0.0674 0.7418 0.1070 1.0000 Uiso R .
H11 H 0.9239 0.2406 0.8338 0.1023 1.0000 Uiso R .
H6623 H 0.9039 0.1845 0.7435 0.0857 1.0000 Uiso R .
H12 H 0.8819 0.2379 0.7168 0.0860 1.0000 Uiso R .
H91 H 0.5816 0.0987 0.7629 0.0540 1.0000 Uiso R .
H63 H 0.6892 0.3671 0.5138 0.1151 0.3330 Uiso R .
H62 H 0.6537 0.2978 0.5064 0.1151 0.3330 Uiso R .
H41 H 0.4752 0.1003 0.7049 0.0959 1.0000 Uiso R .
H42 H 0.4152 0.0396 0.7129 0.0959 1.0000 Uiso R .

loop_
_atom_site_aniso_label
_atom_site_aniso_U_11
_atom_site_aniso_U_22
_atom_site_aniso_U_33
_atom_site_aniso_U_23
_atom_site_aniso_U_13
_atom_site_aniso_U_12
C1 0.155(15) 0.155(14) 0.056(7) 0.004(8) 0.011(9) 0.132(14)
C2 0.143(13) 0.118(12) 0.055(6) 0.011(6) 0.014(7) 0.114(12)
C3 0.26(2) 0.163(17) 0.041(6) 0.027(9) 0.043(10) 0.184(18)
C4 0.23(2) 0.097(12) 0.077(9) 0.047(9) 0.078(12) 0.116(14)
C5 0.30(3) 0.109(12) 0.111(11) 0.029(10) 0.084(14) 0.154(17)
C6 0.166(13) 0.057(6) 0.056(6) 0.010(5) 0.035(7) 0.077(8)
C7 0.117(10) 0.069(7) 0.033(5) -0.001(5) 0.003(6) 0.062(7)
C8 0.115(9) 0.089(8) 0.039(5) 0.003(5) 0.008(6) 0.086(8)
C9 0.096(8) 0.042(5) 0.036(5) -0.003(4) 0.010(5) 0.037(5)
N1 0.060(5) 0.043(4) 0.029(3) -0.004(3) 0.001(3) 0.030(4)
Cl1 0.0632(15) 0.135(3) 0.0463(11) -0.0179(15) -0.0178(11) 0.048(2)
Cl2 0.217(9) 0.161(5) 0.396(14) -0.102(5) -0.204(10) 0.108(5)
O1 0.111(7) 0.178(10) 0.103(6) 0.028(7) 0.020(6) 0.119(8)
O2 0.083(5) 0.069(4) 0.039(3) 0.003(3) 0.008(4) 0.058(4)
O3 0.043(3) 0.054(4) 0.051(4) -0.004(3) -0.001(3) 0.024(3)
O4 0.099(7) 0.078(5) 0.077(5) -0.023(4) -0.004(5) -0.003(5)
O5 0.040(3) 0.040(3) 0.032(4) 0.0000 0.0000 0.0202(14)
O6 0.134(7) 0.134(7) 0.044(6) 0.0000 0.0000 0.067(4)
Cu1 0.0363(5) 0.0450(6) 0.0375(4) -0.0038(5) -0.0018(4) 0.0186(5)
Cu2 0.0613(7) 0.0613(7) 0.0334(8) 0.0000 0.0000 0.0307(3)
Nd1 0.0519(3) 0.0519(3) 0.0550(4) -0.0024(2) 0.0024(2) 0.0005(4)

loop_
_atom_type_symbol
_atom_type_scat_dispersion_real
_atom_type_scat_dispersion_imag
_atom_type_scat_Cromer_Mann_a1
_atom_type_scat_Cromer_Mann_b1
_atom_type_scat_Cromer_Mann_a2
_atom_type_scat_Cromer_Mann_b2
_atom_type_scat_Cromer_Mann_a3
_atom_type_scat_Cromer_Mann_b3
_atom_type_scat_Cromer_Mann_a4
_atom_type_scat_Cromer_Mann_b4
_atom_type_scat_Cromer_Mann_c
_atom_type_scat_source
C 0.0033 0.0016 2.3100 20.8439 1.0200 10.2075 1.5886 0.5687 0.8650 51.6512 0.2156 'International Tables Vol C 4.2.6.8 and 6.1.1.4'
H 0.0000 0.0000 0.4930 10.5109 0.3229 26.1257 0.1402 3.1424 0.0408 57.7998 0.0030 'International Tables Vol C 4.2.6.8 and 6.1.1.4'
N 0.0061 0.0033 12.2126 0.0057 3.1322 9.8933 2.0125 28.9975 1.1663 0.5826 -11.5290 'International Tables Vol C 4.2.6.8 and 6.1.1.4'
O 0.0106 0.0060 3.0485 13.2771 2.2868 5.7011 1.5463 0.3239 0.8670 32.9089 0.2508 'International Tables Vol C 4.2.6.8 and 6.1.1.4'
Cl 0.1484 0.1585 11.4604 0.0104 7.1964 1.1662 6.2556 18.5194 1.6455 47.7784 -9.5574 'International Tables Vol C 4.2.6.8 and 6.1.1.4'
Cu 0.3201 1.2651 13.3380 3.5828 7.1676 0.2470 5.6158 11.3966 1.6735 64.8126 1.1910 'International Tables Vol C 4.2.6.8 and 6.1.1.4'
Nd -0.1943 3.0179 22.6845 2.6625 19.6847 0.2106 12.7740 15.8850 2.8514 137.9030 1.9849 'International Tables Vol C 4.2.6.8 and 6.1.1.4'

loop_
_geom_angle_atom_site_label_1
_geom_angle_site_symmetry_1
_geom_angle_atom_site_label_2
_geom_angle_atom_site_label_3
_geom_angle_site_symmetry_3
_geom_angle
_geom_angle_publ_flag
C2 . C1 O1 . 110.8(11) yes
C2 . C1 H6623 . 112.3 no
O1 . C1 H6623 . 110.3 no
C2 . C1 H12 . 104.5 no
O1 . C1 H12 . 109.0 no
H6623 . C1 H12 . 109.8 no
C1 . C2 C3 . 122.0(12) yes
C1 . C2 C8 . 122.9(12) yes
C3 . C2 C8 . 115.1(15) yes
C2 . C3 C4 . 127.6(15) yes
C2 . C3 H31 . 113.9 no
C4 . C3 H31 . 118.4 no
C3 . C4 C5 . 119.1(18) yes
C3 . C4 C6 . 111.1(14) yes
C5 . C4 C6 . 129.8(19) yes
C4 . C5 H52 . 108.5 no
C4 . C5 H53 . 112.2 no
H52 . C5 H53 . 109.6 no
C4 . C5 H51 . 107.6 no
H52 . C5 H51 . 109.5 no
H53 . C5 H51 . 109.4 no
C4 . C6 C7 . 129.2(15) yes
C4 . C6 H61 . 112.0 no
C7 . C6 H61 . 118.7 no
C6 . C7 C8 . 118.4(12) yes
C6 . C7 C9 . 119.1(13) yes
C8 . C7 C9 . 122.4(10) yes
C7 . C8 C2 . 118.3(12) yes
C7 . C8 O2 . 123.4(9) yes
C2 . C8 O2 . 118.4(13) yes
C7 . C9 Cu1 4_655 94.6(7) yes
C7 . C9 N1 . 128.8(10) yes
Cu1 4_655 C9 N1 . 34.3(5) yes
C7 . C9 H91 . 115.9 no
Cu1 4_655 C9 H91 . 149.2 no
N1 . C9 H91 . 115.3 no
C9 . N1 Cu1 4_655 123.3(7) yes
C9 . N1 O3 . 118.3(8) yes
Cu1 4_655 N1 O3 . 118.2(5) yes
C9 . N1 Cu1 . 152.7(7) yes
Cu1 4_655 N1 Cu1 . 82.5(2) yes
O3 . N1 Cu1 . 36.3(3) yes
Cu1 . Cl1 Cu2 . 76.87(8) yes
C1 . O1 Nd1 17_656 121.0(7) yes
C1 . O1 H11 . 120.2 no
Nd1 17_656 O1 H11 . 118.7 no
C8 . O2 Nd1 17_656 132.3(6) yes
C8 . O2 Cu1 4_655 122.7(7) yes
Nd1 17_656 O2 Cu1 4_655 103.5(3) yes
N1 . O3 Cu1 4_655 36.5(4) yes
N1 . O3 Cu1 . 118.4(5) yes
Cu1 4_655 O3 Cu1 . 82.3(2) yes
N1 . O3 Nd1 . 131.1(5) yes
Cu1 4_655 O3 Nd1 . 151.7(2) yes
Cu1 . O3 Nd1 . 105.8(3) yes
Nd1 . O4 H41 . 108.6 no
Nd1 . O4 H42 . 138.1 no
H41 . O4 H42 . 108.8 no
Cu1 4_655 O5 Cu1 7_665 113.41(18) yes
Cu1 4_655 O5 Cu1 . 113.41(18) yes
Cu1 7_665 O5 Cu1 . 113.41(18) yes
Cu1 4_655 O5 Cu2 . 105.2(2) yes
Cu1 7_665 O5 Cu2 . 105.2(2) yes
Cu1 . O5 Cu2 . 105.2(2) yes
H62 7_665 O6 H62 4_655 85.2 no
H62 7_665 O6 H63 7_665 108.1 no
H62 4_655 O6 H63 7_665 63.9 no
H62 7_665 O6 H63 4_655 33.7 no
H62 4_655 O6 H63 4_655 108.1 no
H63 7_665 O6 H63 4_655 96.0 no
H62 7_665 O6 Cu2 . 128.6 no
H62 4_655 O6 Cu2 . 128.6 no
H63 7_665 O6 Cu2 . 120.9 no
H63 4_655 O6 Cu2 . 120.9 no
H62 7_665 O6 H63 . 63.9 no
H62 4_655 O6 H63 . 33.7 no
H63 7_665 O6 H63 . 96.0 no
H63 4_655 O6 H63 . 96.0 no
Cu2 . O6 H63 . 120.9 no
H62 7_665 O6 H62 . 85.2 no
H62 4_655 O6 H62 . 85.2 no
H63 7_665 O6 H62 . 33.7 no
H63 4_655 O6 H62 . 63.9 no
Cu2 . O6 H62 . 128.6 no
H63 . O6 H62 . 108.1 no
Cu1 7_665 Cu1 Cu1 4_655 60.000(13) yes
Cu1 7_665 Cu1 Cl1 . 97.78(7) yes
Cu1 4_655 Cu1 Cl1 . 100.95(7) yes
Cu1 7_665 Cu1 O2 7_665 151.2(2) yes
Cu1 4_655 Cu1 O2 7_665 142.4(2) yes
Cl1 . Cu1 O2 7_665 94.28(17) yes
Cu1 7_665 Cu1 N1 7_665 61.1(2) yes
Cu1 4_655 Cu1 N1 7_665 120.2(2) yes
Cl1 . Cu1 N1 7_665 95.6(2) yes
O2 7_665 Cu1 N1 7_665 91.8(3) yes
Cu1 7_665 Cu1 O5 . 33.29(9) yes
Cu1 4_655 Cu1 O5 . 33.29(9) yes
Cl1 . Cu1 O5 . 85.7(2) yes
O2 7_665 Cu1 O5 . 175.2(2) yes
N1 7_665 Cu1 O5 . 93.0(2) yes
Cu1 7_665 Cu1 O3 . 119.96(18) yes
Cu1 4_655 Cu1 O3 . 61.63(18) yes
Cl1 . Cu1 O3 . 105.6(2) yes
O2 7_665 Cu1 O3 . 81.2(3) yes
N1 7_665 Cu1 O3 . 158.0(2) yes
Cu1 7_665 Cu1 N1 . 96.00(15) yes
Cu1 4_655 Cu1 N1 . 36.48(15) yes
Cl1 . Cu1 N1 . 103.30(15) yes
O2 7_665 Cu1 N1 . 106.6(3) yes
N1 7_665 Cu1 N1 . 152.3(3) yes
Cu1 7_665 Cu1 O3 7_665 36.02(13) yes
Cu1 4_655 Cu1 O3 7_665 95.06(13) yes
Cl1 . Cu1 O3 7_665 100.12(15) yes
O2 7_665 Cu1 O3 7_665 116.0(3) yes
N1 7_665 Cu1 O3 7_665 25.2(2) yes
Cu1 7_665 Cu1 C9 7_665 83.1(2) yes
Cu1 4_655 Cu1 C9 7_665 142.6(2) yes
Cl1 . Cu1 C9 7_665 89.38(18) yes
O2 7_665 Cu1 C9 7_665 70.9(3) yes
N1 7_665 Cu1 C9 7_665 22.4(3) yes
Cu1 7_665 Cu1 Cu2 . 58.667(19) yes
Cu1 4_655 Cu1 Cu2 . 58.667(19) yes
Cl1 . Cu1 Cu2 . 47.83(6) yes
O2 7_665 Cu1 Cu2 . 141.53(16) yes
N1 7_665 Cu1 Cu2 . 97.6(2) yes
Cu1 7_665 Cu1 Nd1 . 143.10(2) yes
Cu1 4_655 Cu1 Nd1 . 99.83(5) yes
Cl1 . Cu1 Nd1 . 117.23(8) yes
O2 7_665 Cu1 Nd1 . 43.1(2) yes
N1 7_665 Cu1 Nd1 . 122.0(2) yes
O5 . Cu1 O3 . 94.13(19) yes
O5 . Cu1 N1 . 68.78(16) yes
O3 . Cu1 N1 . 25.4(2) yes
O5 . Cu1 O3 7_665 68.75(14) yes
O3 . Cu1 O3 7_665 147.9(3) yes
N1 . Cu1 O3 7_665 129.13(16) yes
O5 . Cu1 C9 7_665 114.0(2) yes
O3 . Cu1 C9 7_665 149.3(3) yes
N1 . Cu1 C9 7_665 167.3(2) yes
O3 7_665 Cu1 C9 7_665 47.6(3) yes
O5 . Cu1 Cu2 . 37.9(2) yes
O3 . Cu1 Cu2 . 100.79(18) yes
N1 . Cu1 Cu2 . 80.95(14) yes
O3 7_665 Cu1 Cu2 . 82.51(12) yes
C9 7_665 Cu1 Cu2 . 109.00(19) yes
O5 . Cu1 Nd1 . 132.98(12) yes
O3 . Cu1 Nd1 . 42.15(18) yes
N1 . Cu1 Nd1 . 66.25(15) yes
O3 7_665 Cu1 Nd1 . 135.79(12) yes
C9 7_665 Cu1 Nd1 . 107.1(2) yes
Cu2 . Cu1 Nd1 . 140.12(4) yes
Cu1 4_655 Cu2 Cu1 . 62.67(4) yes
Cu1 4_655 Cu2 Cu1 7_665 62.67(4) yes
Cu1 . Cu2 Cu1 7_665 62.67(4) yes
Cu1 4_655 Cu2 Cl1 . 111.14(8) yes
Cu1 . Cu2 Cl1 . 55.30(6) yes
Cu1 7_665 Cu2 Cl1 . 107.32(8) yes
Cu1 4_655 Cu2 Cl1 4_655 55.30(6) yes
Cu1 . Cu2 Cl1 4_655 107.32(8) yes
Cu1 7_665 Cu2 Cl1 4_655 111.14(8) yes
Cl1 . Cu2 Cl1 4_655 119.863(10) yes
Cu1 4_655 Cu2 Cl1 7_665 107.32(8) yes
Cu1 . Cu2 Cl1 7_665 111.14(8) yes
Cu1 7_665 Cu2 Cl1 7_665 55.30(6) yes
Cl1 . Cu2 Cl1 7_665 119.863(10) yes
Cl1 4_655 Cu2 Cl1 7_665 119.863(15) yes
Cu1 4_655 Cu2 O5 . 36.90(2) yes
Cu1 . Cu2 O5 . 36.90(2) yes
Cu1 7_665 Cu2 O5 . 36.90(2) yes
Cl1 . Cu2 O5 . 92.13(6) yes
Cl1 4_655 Cu2 O5 . 92.13(6) yes
Cu1 4_655 Cu2 O6 . 143.10(3) yes
Cu1 . Cu2 O6 . 143.10(2) yes
Cu1 7_665 Cu2 O6 . 143.10(2) yes
Cl1 . Cu2 O6 . 87.87(6) yes
Cl1 4_655 Cu2 O6 . 87.87(6) yes
Cl1 7_665 Cu2 O5 . 92.13(6) yes
Cl1 7_665 Cu2 O6 . 87.87(6) yes
O5 . Cu2 O6 . 179.994 yes
Cu1 11_546 Nd1 Cu1 . 73.94(3) yes
Cu1 11_546 Nd1 O4 11_546 85.07(18) yes
Cu1 . Nd1 O4 11_546 132.8(2) yes
Cu1 11_546 Nd1 O4 . 132.8(2) yes
Cu1 . Nd1 O4 . 85.07(18) yes
O4 11_546 Nd1 O4 . 136.4(4) yes
Cu1 11_546 Nd1 O1 17_656 105.0(2) yes
Cu1 . Nd1 O1 17_656 148.2(2) yes
O4 11_546 Nd1 O1 17_656 77.6(3) yes
O4 . Nd1 O1 17_656 72.5(3) yes
Cu1 11_546 Nd1 O1 7_665 148.2(2) yes
Cu1 . Nd1 O1 7_665 105.0(2) yes
O4 11_546 Nd1 O1 7_665 72.5(3) yes
O4 . Nd1 O1 7_665 77.6(3) yes
O1 17_656 Nd1 O1 7_665 92.2(5) yes
Cu1 11_546 Nd1 O2 17_656 33.42(13) yes
Cu1 . Nd1 O2 17_656 98.49(13) yes
O4 11_546 Nd1 O2 17_656 84.3(3) yes
O4 . Nd1 O2 17_656 114.7(3) yes
O1 17_656 Nd1 O2 17_656 72.2(3) yes
Cu1 11_546 Nd1 O2 7_665 98.49(13) yes
Cu1 . Nd1 O2 7_665 33.42(13) yes
O4 11_546 Nd1 O2 7_665 114.7(3) yes
O4 . Nd1 O2 7_665 84.3(3) yes
O1 17_656 Nd1 O2 7_665 154.5(2) yes
Cu1 11_546 Nd1 O3 11_546 32.06(15) yes
Cu1 . Nd1 O3 11_546 69.22(14) yes
O4 11_546 Nd1 O3 11_546 70.7(2) yes
O4 . Nd1 O3 11_546 152.7(2) yes
O1 17_656 Nd1 O3 11_546 126.3(3) yes
Cu1 11_546 Nd1 O3 . 69.22(14) yes
Cu1 . Nd1 O3 . 32.06(15) yes
O4 11_546 Nd1 O3 . 152.7(2) yes
O4 . Nd1 O3 . 70.7(2) yes
O1 17_656 Nd1 O3 . 116.9(3) yes
O1 7_665 Nd1 O2 17_656 154.5(2) yes
O1 7_665 Nd1 O2 7_665 72.2(3) yes
O2 17_656 Nd1 O2 7_665 129.1(3) yes
O1 7_665 Nd1 O3 11_546 116.9(3) yes
O2 17_656 Nd1 O3 11_546 62.7(2) yes
O2 7_665 Nd1 O3 11_546 79.18(19) yes
O1 7_665 Nd1 O3 . 126.3(3) yes
O2 17_656 Nd1 O3 . 79.18(19) yes
O2 7_665 Nd1 O3 . 62.7(2) yes
O3 11_546 Nd1 O3 . 82.4(3) yes
H62 4_655 H63 O6 . 86.0 no
H63 7_665 H62 O6 . 60.3 no

loop_
_geom_bond_atom_site_label_1
_geom_bond_atom_site_label_2
_geom_bond_site_symmetry_2
_geom_bond_distance
_geom_bond_publ_flag
C1 C2 . 1.483(18) yes
C1 O1 . 1.424(14) yes
C1 H6623 . 0.972 no
C1 H12 . 0.971 no
C2 C3 . 1.48(2) yes
C2 C8 . 1.358(14) yes
C3 C4 . 1.32(2) yes
C3 H31 . 0.931 no
C4 C5 . 1.469(17) yes
C4 C6 . 1.30(2) yes
C5 H52 . 0.963 no
C5 H53 . 0.962 no
C5 H51 . 0.956 no
C6 C7 . 1.369(14) yes
C6 H61 . 0.932 no
C7 C8 . 1.399(16) yes
C7 C9 . 1.397(14) yes
C8 O2 . 1.362(12) yes
C9 Cu1 4_655 2.869(10) yes
C9 N1 . 1.307(10) yes
C9 H91 . 0.936 no
N1 Cu1 4_655 1.935(7) yes
N1 O3 . 1.387(7) yes
N1 Cu1 . 2.849(7) yes
Cl1 Cu1 . 2.620(2) yes
Cl1 Cu2 . 2.361(3) yes
O1 Nd1 17_656 2.445(8) yes
O1 H11 . 0.823 no
O2 Nd1 17_656 2.439(7) yes
O2 Cu1 4_655 1.966(5) yes
O3 Cu1 4_655 2.865(6) yes
O3 Cu1 . 1.915(6) yes
O3 Nd1 . 2.421(6) yes
O4 Nd1 . 2.460(7) yes
O4 H41 . 0.824 no
O4 H42 . 0.830 no
O5 Cu1 4_655 1.931(2) yes
O5 Cu1 7_665 1.931(2) yes
O5 Cu1 . 1.931(2) yes
O5 Cu2 . 1.976(8) yes
O6 H62 7_665 0.882 no
O6 H62 4_655 0.882 no
O6 H63 7_665 0.768 no
O6 H63 4_655 0.768 no
O6 Cu2 . 1.976(11) yes
O6 H63 . 0.768 no
O6 H62 . 0.882 no
Cu1 Cu1 7_665 3.2273(15) yes
Cu1 Cu1 4_655 3.2273(15) yes
Cu1 Cu2 . 3.1031(16) yes
Cu1 Nd1 . 3.4718(12) yes
H63 H62 4_655 0.490 no

loop_
_platon_squeeze_void_nr
_platon_squeeze_void_average_x
_platon_squeeze_void_average_y
_platon_squeeze_void_average_z
_platon_squeeze_void_volume
_platon_squeeze_void_count_electrons
_platon_squeeze_void_content
1 -0.007 -0.004 -0.005 3626 769 ' '
